data_1512097
loop_
_publ_author_name
'Zhu, Can'
'Ma, Shengming'

_publ_section_title
;
 Coupling and Cyclization of o-Iodoanilines and Propargylic Bromides via
 Allenes: An Efficient Entry to Indomethacin.
;
_journal_issue 11
_journal_name_full 'Organic letters'
_journal_page_first 2782
_journal_page_last 2785
_journal_paper_doi 10.1021/ol401115a
_journal_volume 15
_journal_year 2013
_chemical_formula_sum 'C19 H19 N O2 S'
_chemical_formula_weight 325.41
_chemical_name_systematic
; 
 ? 
;
_space_group_IT_number 2
_symmetry_cell_setting triclinic
_symmetry_space_group_name_Hall '-P 1'
_symmetry_space_group_name_H-M 'P -1'
_atom_sites_solution_hydrogens geom
_atom_sites_solution_primary direct
_atom_sites_solution_secondary difmap
_audit_creation_method SHELXL-97
_cell_angle_alpha 101.582(2)
_cell_angle_beta 92.848(2)
_cell_angle_gamma 103.302(2)
_cell_formula_units_Z 2
_cell_length_a 9.1257(10)
_cell_length_b 9.1641(10)
_cell_length_c 10.7395(12)
_cell_measurement_reflns_used 2145
_cell_measurement_temperature 293(2)
_cell_measurement_theta_max 50.884
_cell_measurement_theta_min 5.396
_cell_volume 851.90(16)
_computing_cell_refinement 'Bruker SMART'
_computing_data_collection 'Bruker SMART'
_computing_data_reduction 'Bruker SHELXTL'
_computing_molecular_graphics 'Bruker SHELXTL'
_computing_publication_material 'Bruker SHELXTL'
_computing_structure_refinement 'SHELXL-97 (Sheldrick, 1997)'
_computing_structure_solution 'SHELXS-97 (Sheldrick, 1990)'
_diffrn_ambient_temperature 293(2)
_diffrn_measured_fraction_theta_full 0.998
_diffrn_measured_fraction_theta_max 0.998
_diffrn_measurement_device_type 'CCD area detector'
_diffrn_measurement_method 'phi and omega scans'
_diffrn_radiation_monochromator graphite
_diffrn_radiation_source 'fine-focus sealed tube'
_diffrn_radiation_type MoK\a
_diffrn_radiation_wavelength 0.71073
_diffrn_reflns_av_R_equivalents 0.0182
_diffrn_reflns_av_sigmaI/netI 0.0306
_diffrn_reflns_limit_h_max 9
_diffrn_reflns_limit_h_min -11
_diffrn_reflns_limit_k_max 10
_diffrn_reflns_limit_k_min -11
_diffrn_reflns_limit_l_max 13
_diffrn_reflns_limit_l_min -13
_diffrn_reflns_number 5173
_diffrn_reflns_theta_full 26.00
_diffrn_reflns_theta_max 26.00
_diffrn_reflns_theta_min 1.95
_exptl_absorpt_coefficient_mu 0.199
_exptl_absorpt_correction_T_max 1.00000
_exptl_absorpt_correction_T_min 0.72885
_exptl_absorpt_correction_type empirical
_exptl_absorpt_process_details sadabs
_exptl_crystal_colour colorless
_exptl_crystal_density_diffrn 1.269
_exptl_crystal_density_method 'not measured'
_exptl_crystal_description prismatic
_exptl_crystal_F_000 344
_exptl_crystal_size_max 0.245
_exptl_crystal_size_mid 0.211
_exptl_crystal_size_min 0.123
_refine_diff_density_max 0.319
_refine_diff_density_min -0.254
_refine_diff_density_rms 0.048
_refine_ls_extinction_method none
_refine_ls_goodness_of_fit_ref 1.043
_refine_ls_hydrogen_treatment constr
_refine_ls_matrix_type full
_refine_ls_number_parameters 228
_refine_ls_number_reflns 3337
_refine_ls_number_restraints 41
_refine_ls_restrained_S_all 1.103
_refine_ls_R_factor_all 0.0651
_refine_ls_R_factor_gt 0.0540
_refine_ls_shift/su_max 0.000
_refine_ls_shift/su_mean 0.000
_refine_ls_structure_factor_coef Fsqd
_refine_ls_weighting_details 'calc w=1/[\s^2^(Fo^2^)+(0.0917P)^2^+0.1727P] where P=(Fo^2^+2Fc^2^)/3'
_refine_ls_weighting_scheme calc
_refine_ls_wR_factor_gt 0.1531
_refine_ls_wR_factor_ref 0.1652
_reflns_number_gt 2655
_reflns_number_total 3337
_reflns_threshold_expression >2sigma(I)
_cod_data_source_file ol401115a_si_002.cif
_cod_data_source_block cd212666
_cod_depositor_comments
;
The following automatic conversions were performed:

'_symmetry_cell_setting' value 'Triclinic' changed to 'triclinic'
according to /home/saulius/struct/CIF-dictionaries/cif_core.dic
dictionary named 'cif_core.dic' version 2.3.1 from 2005-06-27.

Automatic conversion script
Id: cif_fix_values 1891 2012-01-12 08:04:46Z andrius 
;
_cod_original_sg_symbol_H-M P-1
_cod_database_code 1512097

loop_
_symmetry_equiv_pos_as_xyz
'x, y, z'
'-x, -y, -z'

loop_
_atom_site_label
_atom_site_type_symbol
_atom_site_fract_x
_atom_site_fract_y
_atom_site_fract_z
_atom_site_U_iso_or_equiv
_atom_site_adp_type
_atom_site_occupancy
_atom_site_symmetry_multiplicity
_atom_site_calc_flag
_atom_site_refinement_flags
_atom_site_disorder_assembly
_atom_site_disorder_group
S1 S 0.71624(8) -0.05148(6) 0.78193(6) 0.0681(3) Uani 1 1 d . . .
N1 N 0.6357(2) 0.0370(2) 0.68670(18) 0.0614(5) Uani 1 1 d . . .
O1 O 0.8066(3) -0.1327(2) 0.70590(18) 0.0907(6) Uani 1 1 d . . .
O2 O 0.5991(2) -0.1322(2) 0.84332(19) 0.0918(6) Uani 1 1 d . . .
C1 C 0.4975(3) 0.0837(3) 0.7020(2) 0.0660(6) Uani 1 1 d . . .
C2 C 0.4952(3) 0.1918(3) 0.6343(2) 0.0687(6) Uani 1 1 d . B .
C3 C 0.6338(3) 0.2226(3) 0.5770(2) 0.0642(6) Uani 1 1 d . . .
C4 C 0.7214(3) 0.1271(2) 0.6107(2) 0.0595(5) Uani 1 1 d . . .
C5 C 0.8639(3) 0.1314(3) 0.5711(2) 0.0760(7) Uani 1 1 d . . .
H5 H 0.9212 0.0672 0.5937 0.091 Uiso 1 1 calc R . .
C6 C 0.9180(4) 0.2345(4) 0.4967(3) 0.0908(9) Uani 1 1 d . . .
H6 H 1.0139 0.2404 0.4693 0.109 Uiso 1 1 calc R . .
C7 C 0.8324(4) 0.3295(4) 0.4618(3) 0.0953(9) Uani 1 1 d . . .
H7 H 0.8715 0.3977 0.4113 0.114 Uiso 1 1 calc R . .
C8 C 0.6918(4) 0.3242(3) 0.5007(3) 0.0849(8) Uani 1 1 d . . .
H8 H 0.6350 0.3880 0.4765 0.102 Uiso 1 1 calc R . .
C9 C 0.3675(4) 0.2666(4) 0.6193(3) 0.1049(11) Uani 1 1 d D . .
H9A H 0.3804 0.3081 0.5431 0.126 Uiso 0.60 1 calc PR A 1
H9B H 0.2753 0.1850 0.6009 0.126 Uiso 0.60 1 calc PR A 1
H9C H 0.2763 0.2084 0.6452 0.126 Uiso 0.40 1 d PR A 2
H9D H 0.3503 0.2744 0.5322 0.126 Uiso 0.40 1 d PR A 2
C10 C 0.3396(8) 0.3850(8) 0.7166(7) 0.0982(17) Uani 0.60 1 d PDU B 1
H10 H 0.2394 0.3917 0.7139 0.118 Uiso 0.60 1 calc PR B 1
C11 C 0.4225(15) 0.4782(12) 0.8018(10) 0.141(3) Uani 0.60 1 d PDU B 1
H11A H 0.5247 0.4799 0.8117 0.169 Uiso 0.60 1 calc PR B 1
H11B H 0.3840 0.5484 0.8576 0.169 Uiso 0.60 1 calc PR B 1
C10' C 0.4204(13) 0.4318(13) 0.7138(10) 0.099(2) Uani 0.40 1 d PDU B 2
H10' H 0.4342 0.5215 0.6831 0.119 Uiso 0.40 1 calc PR B 2
C11' C 0.4437(18) 0.4364(16) 0.8354(11) 0.112(3) Uani 0.40 1 d PDU B 2
H11C H 0.4293 0.3456 0.8644 0.134 Uiso 0.40 1 calc PR B 2
H11D H 0.4746 0.5306 0.8933 0.134 Uiso 0.40 1 calc PR B 2
C12 C 0.3783(3) 0.0147(4) 0.7766(3) 0.0966(9) Uani 1 1 d . . .
H12A H 0.4104 0.0515 0.8662 0.145 Uiso 1 1 calc R . .
H12B H 0.3611 -0.0951 0.7550 0.145 Uiso 1 1 calc R . .
H12C H 0.2864 0.0431 0.7568 0.145 Uiso 1 1 calc R . .
C13 C 0.8358(3) 0.0982(2) 0.8960(2) 0.0582(5) Uani 1 1 d . . .
C14 C 0.7729(3) 0.1857(3) 0.9880(3) 0.0774(7) Uani 1 1 d . . .
H14 H 0.6684 0.1666 0.9888 0.093 Uiso 1 1 calc R . .
C15 C 0.8665(3) 0.3012(3) 1.0785(3) 0.0875(8) Uani 1 1 d . . .
H15 H 0.8232 0.3597 1.1404 0.105 Uiso 1 1 calc R . .
C16 C 1.0205(3) 0.3339(3) 1.0814(2) 0.0745(7) Uani 1 1 d U . .
C17 C 1.0811(3) 0.2445(4) 0.9889(3) 0.0866(8) Uani 1 1 d U . .
H17 H 1.1857 0.2631 0.9891 0.104 Uiso 1 1 calc R . .
C18 C 0.9898(3) 0.1272(3) 0.8957(3) 0.0807(7) Uani 1 1 d . . .
H18 H 1.0327 0.0688 0.8335 0.097 Uiso 1 1 calc R . .
C19 C 1.1198(4) 0.4601(4) 1.1824(3) 0.1087(11) Uani 1 1 d . . .
H19A H 1.0757 0.5468 1.1981 0.163 Uiso 1 1 calc R . .
H19B H 1.2182 0.4901 1.1539 0.163 Uiso 1 1 calc R . .
H19C H 1.1292 0.4241 1.2597 0.163 Uiso 1 1 calc R . .

loop_
_atom_site_aniso_label
_atom_site_aniso_U_11
_atom_site_aniso_U_22
_atom_site_aniso_U_33
_atom_site_aniso_U_23
_atom_site_aniso_U_13
_atom_site_aniso_U_12
S1 0.0846(5) 0.0525(3) 0.0664(4) 0.0130(3) -0.0043(3) 0.0174(3)
N1 0.0638(11) 0.0583(10) 0.0611(10) 0.0126(8) -0.0012(9) 0.0151(8)
O1 0.1222(16) 0.0748(11) 0.0818(12) 0.0049(9) -0.0063(11) 0.0515(11)
O2 0.1048(15) 0.0658(10) 0.0965(14) 0.0330(10) -0.0029(11) -0.0060(10)
C1 0.0588(13) 0.0694(13) 0.0616(13) 0.0016(11) -0.0043(10) 0.0125(11)
C2 0.0718(15) 0.0716(14) 0.0598(13) 0.0013(11) -0.0092(11) 0.0264(12)
C3 0.0790(15) 0.0598(12) 0.0499(11) 0.0043(9) -0.0087(11) 0.0191(11)
C4 0.0659(13) 0.0580(12) 0.0501(11) 0.0055(9) -0.0028(10) 0.0137(10)
C5 0.0728(16) 0.0852(17) 0.0697(15) 0.0153(13) 0.0055(13) 0.0205(13)
C6 0.0847(19) 0.106(2) 0.0751(17) 0.0181(16) 0.0160(15) 0.0087(17)
C7 0.120(3) 0.094(2) 0.0668(17) 0.0280(15) 0.0083(17) 0.0074(19)
C8 0.116(2) 0.0774(16) 0.0642(15) 0.0222(13) -0.0043(16) 0.0262(16)
C9 0.109(2) 0.134(3) 0.088(2) 0.0132(19) -0.0038(18) 0.073(2)
C10 0.093(4) 0.103(4) 0.106(3) 0.019(3) 0.003(4) 0.042(3)
C11 0.153(5) 0.113(6) 0.140(6) 0.011(4) -0.013(5) 0.023(5)
C10' 0.112(5) 0.100(5) 0.103(4) 0.024(4) -0.003(5) 0.062(4)
C11' 0.131(5) 0.098(6) 0.113(6) 0.016(4) 0.001(5) 0.050(4)
C12 0.0711(17) 0.109(2) 0.101(2) 0.0187(18) 0.0120(16) 0.0086(15)
C13 0.0653(13) 0.0584(12) 0.0535(11) 0.0186(9) 0.0020(10) 0.0157(10)
C14 0.0666(15) 0.0912(17) 0.0670(14) 0.0068(13) 0.0085(12) 0.0132(13)
C15 0.0862(19) 0.096(2) 0.0666(15) -0.0047(14) 0.0061(14) 0.0157(16)
C16 0.0832(17) 0.0738(15) 0.0606(13) 0.0215(11) -0.0042(12) 0.0039(12)
C17 0.0606(15) 0.108(2) 0.0858(18) 0.0241(15) -0.0015(13) 0.0090(14)
C18 0.0725(16) 0.0971(19) 0.0736(16) 0.0100(14) 0.0058(13) 0.0309(14)
C19 0.113(3) 0.100(2) 0.088(2) 0.0138(18) -0.0222(19) -0.0113(19)

loop_
_atom_type_symbol
_atom_type_description
_atom_type_scat_dispersion_real
_atom_type_scat_dispersion_imag
_atom_type_scat_source
C C 0.0033 0.0016 'International Tables Vol C Tables 4.2.6.8 and 6.1.1.4'
H H 0.0000 0.0000 'International Tables Vol C Tables 4.2.6.8 and 6.1.1.4'
N N 0.0061 0.0033 'International Tables Vol C Tables 4.2.6.8 and 6.1.1.4'
O O 0.0106 0.0060 'International Tables Vol C Tables 4.2.6.8 and 6.1.1.4'
S S 0.1246 0.1234 'International Tables Vol C Tables 4.2.6.8 and 6.1.1.4'

loop_
_geom_angle_atom_site_label_1
_geom_angle_atom_site_label_2
_geom_angle_atom_site_label_3
_geom_angle
O1 S1 O2 119.91(12)
O1 S1 N1 106.28(11)
O2 S1 N1 107.25(12)
O1 S1 C13 108.62(13)
O2 S1 C13 109.18(11)
N1 S1 C13 104.51(10)
C4 N1 C1 107.81(18)
C4 N1 S1 121.70(16)
C1 N1 S1 126.52(17)
C2 C1 N1 108.4(2)
C2 C1 C12 128.2(2)
N1 C1 C12 123.4(2)
C1 C2 C3 108.9(2)
C1 C2 C9 125.8(3)
C3 C2 C9 125.3(3)
C8 C3 C4 118.9(3)
C8 C3 C2 133.1(2)
C4 C3 C2 108.0(2)
C5 C4 C3 121.9(2)
C5 C4 N1 131.3(2)
C3 C4 N1 106.9(2)
C6 C5 C4 117.5(3)
C6 C5 H5 121.2
C4 C5 H5 121.2
C5 C6 C7 121.4(3)
C5 C6 H6 119.3
C7 C6 H6 119.3
C8 C7 C6 120.8(3)
C8 C7 H7 119.6
C6 C7 H7 119.6
C7 C8 C3 119.5(3)
C7 C8 H8 120.3
C3 C8 H8 120.3
C10 C9 C2 122.7(4)
C10 C9 C10' 28.7(4)
C2 C9 C10' 104.8(4)
C10 C9 H9A 106.7
C2 C9 H9A 106.7
C10' C9 H9A 93.5
C10 C9 H9B 106.7
C2 C9 H9B 106.7
C10' C9 H9B 135.4
H9A C9 H9B 106.6
C10 C9 H9C 81.7
C2 C9 H9C 110.3
C10' C9 H9C 109.6
H9A C9 H9C 128.7
H9B C9 H9C 28.7
C10 C9 H9D 117.4
C2 C9 H9D 110.4
C10' C9 H9D 111.8
H9A C9 H9D 21.3
H9B C9 H9D 85.6
H9C C9 H9D 109.8
C11 C10 C9 131.7(9)
C11 C10 H10 114.2
C9 C10 H10 114.2
C10 C11 H11A 120.0
C10 C11 H11B 120.0
H11A C11 H11B 120.0
C11' C10' C9 117.6(11)
C11' C10' H10' 121.2
C9 C10' H10' 121.2
C10' C11' H11C 120.0
C10' C11' H11D 120.0
H11C C11' H11D 120.0
C1 C12 H12A 109.5
C1 C12 H12B 109.5
H12A C12 H12B 109.5
C1 C12 H12C 109.5
H12A C12 H12C 109.5
H12B C12 H12C 109.5
C18 C13 C14 120.0(2)
C18 C13 S1 120.90(19)
C14 C13 S1 119.11(19)
C15 C14 C13 119.1(3)
C15 C14 H14 120.4
C13 C14 H14 120.4
C16 C15 C14 122.7(3)
C16 C15 H15 118.7
C14 C15 H15 118.7
C15 C16 C17 117.3(3)
C15 C16 C19 121.4(3)
C17 C16 C19 121.3(3)
C16 C17 C18 121.5(3)
C16 C17 H17 119.2
C18 C17 H17 119.2
C13 C18 C17 119.4(2)
C13 C18 H18 120.3
C17 C18 H18 120.3
C16 C19 H19A 109.5
C16 C19 H19B 109.5
H19A C19 H19B 109.5
C16 C19 H19C 109.5
H19A C19 H19C 109.5
H19B C19 H19C 109.5

loop_
_geom_bond_atom_site_label_1
_geom_bond_atom_site_label_2
_geom_bond_distance
S1 O1 1.416(2)
S1 O2 1.424(2)
S1 N1 1.6659(19)
S1 C13 1.754(2)
N1 C4 1.413(3)
N1 C1 1.429(3)
C1 C2 1.344(3)
C1 C12 1.482(4)
C2 C3 1.429(4)
C2 C9 1.499(4)
C3 C8 1.394(4)
C3 C4 1.398(3)
C4 C5 1.383(3)
C5 C6 1.379(4)
C5 H5 0.9300
C6 C7 1.387(5)
C6 H6 0.9300
C7 C8 1.362(5)
C7 H7 0.9300
C8 H8 0.9300
C9 C10 1.426(7)
C9 C10' 1.599(11)
C9 H9A 0.9700
C9 H9B 0.9700
C9 H9C 0.9661
C9 H9D 0.9598
C10 C11 1.208(11)
C10 H10 0.9300
C11 H11A 0.9300
C11 H11B 0.9300
C10' C11' 1.304(14)
C10' H10' 0.9300
C11' H11C 0.9300
C11' H11D 0.9300
C12 H12A 0.9600
C12 H12B 0.9600
C12 H12C 0.9600
C13 C18 1.368(4)
C13 C14 1.378(3)
C14 C15 1.372(4)
C14 H14 0.9300
C15 C16 1.366(4)
C15 H15 0.9300
C16 C17 1.378(4)
C16 C19 1.501(4)
C17 C18 1.388(4)
C17 H17 0.9300
C18 H18 0.9300
C19 H19A 0.9600
C19 H19B 0.9600
C19 H19C 0.9600

loop_
_geom_torsion_atom_site_label_1
_geom_torsion_atom_site_label_2
_geom_torsion_atom_site_label_3
_geom_torsion_atom_site_label_4
_geom_torsion
O1 S1 N1 C4 -50.18(19)
O2 S1 N1 C4 -179.57(16)
C13 S1 N1 C4 64.60(18)
O1 S1 N1 C1 155.02(19)
O2 S1 N1 C1 25.6(2)
C13 S1 N1 C1 -90.2(2)
C4 N1 C1 C2 2.6(2)
S1 N1 C1 C2 160.23(17)
C4 N1 C1 C12 -179.9(2)
S1 N1 C1 C12 -22.2(3)
N1 C1 C2 C3 -2.1(3)
C12 C1 C2 C3 -179.5(2)
N1 C1 C2 C9 177.0(2)
C12 C1 C2 C9 -0.3(4)
C1 C2 C3 C8 -178.5(3)
C9 C2 C3 C8 2.3(4)
C1 C2 C3 C4 0.9(3)
C9 C2 C3 C4 -178.3(2)
C8 C3 C4 C5 0.4(3)
C2 C3 C4 C5 -179.1(2)
C8 C3 C4 N1 -179.8(2)
C2 C3 C4 N1 0.8(2)
C1 N1 C4 C5 177.8(2)
S1 N1 C4 C5 18.9(3)
C1 N1 C4 C3 -2.0(2)
S1 N1 C4 C3 -160.96(15)
C3 C4 C5 C6 0.2(4)
N1 C4 C5 C6 -179.6(2)
C4 C5 C6 C7 -0.5(4)
C5 C6 C7 C8 0.3(5)
C6 C7 C8 C3 0.4(5)
C4 C3 C8 C7 -0.7(4)
C2 C3 C8 C7 178.6(3)
C1 C2 C9 C10 77.7(6)
C3 C2 C9 C10 -103.3(5)
C1 C2 C9 C10' 102.5(6)
C3 C2 C9 C10' -78.5(6)
C2 C9 C10 C11 26.0(14)
C10' C9 C10 C11 -31.5(10)
C10 C9 C10' C11' 70.6(17)
C2 C9 C10' C11' -62.1(11)
O1 S1 C13 C18 4.3(2)
O2 S1 C13 C18 136.7(2)
N1 S1 C13 C18 -108.8(2)
O1 S1 C13 C14 -174.68(19)
O2 S1 C13 C14 -42.3(2)
N1 S1 C13 C14 72.2(2)
C18 C13 C14 C15 0.0(4)
S1 C13 C14 C15 179.0(2)
C13 C14 C15 C16 0.1(5)
C14 C15 C16 C17 -0.5(4)
C14 C15 C16 C19 -179.4(3)
C15 C16 C17 C18 0.8(4)
C19 C16 C17 C18 179.7(3)
C14 C13 C18 C17 0.3(4)
S1 C13 C18 C17 -178.7(2)
C16 C17 C18 C13 -0.7(4)
